data_2006132
loop_
_publ_author_name
'Oswald M. Peeters'
'Norbert M. Blaton'
'Camiel J. De Ranter'

_publ_section_title
;Absolute Configuration of the Double Salt of
 <i>cis</i>-4-Amino-5-chloro-<i>N</i>-{1-[3-(4-fluorophenoxy)propyl]-3-methoxypiperidin-1-ium-4-yl}-2-methoxybenzamide
 Tartrate (Cisapride Tartrate)
;
_journal_issue 5
_journal_name_full 'Acta Crystallographica Section C'
_journal_page_first 597
_journal_page_last 599
_journal_paper_doi 10.1107/S0108270196015181
_journal_volume 53
_journal_year 1997
_chemical_formula_iupac 'C23 H30 Cl1 F1 N3 O4 1+, C4 H5 O6 1-'
_chemical_formula_moiety 'C23 H30 Cl1 F1 N3 O4 1+, C4 H5 O6 1-'
_chemical_formula_sum 'C27 H35 Cl F N3 O10'
_chemical_formula_weight 616.03
_chemical_name_systematic
;
cis-4-Amino-5-chloro-N-{1-[3-(4-fluorophenoxy)propyl]-
3-methoxy-4-piperidylium}-2-methoxybenzamide tartrate
;
_space_group_IT_number 4
_symmetry_cell_setting monoclinic
_symmetry_space_group_name_Hall 'P 2yb'
_symmetry_space_group_name_H-M 'P 1 21 1'
_atom_type_scat_source 'IntTabIV,  Tables 2.2B and 2.3.1'
_cell_angle_alpha 90.00
_cell_angle_beta 104.412(4)
_cell_angle_gamma 90.00
_cell_formula_units_Z 4
_cell_length_a 8.7641(4)
_cell_length_b 26.785(2)
_cell_length_c 12.5316(7)
_cell_measurement_reflns_used 38
_cell_measurement_temperature 293
_cell_measurement_theta_max 27.73
_cell_measurement_theta_min 10.92
_cell_volume 2849.2(3)
_computing_cell_refinement XSCANS
_computing_data_collection 'XSCANS (Siemens, 1994)'
_computing_data_reduction XSCANS
_computing_molecular_graphics 'DIAMOND (Bergerhoff, 1996)'
_computing_publication_material 'PARST (Nardelli, 1983)'
_computing_structure_refinement 'SHELXL93 (Sheldrick, 1993)'
_computing_structure_solution 'SHELXS86 (Sheldrick, 1985)'
_diffrn_ambient_temperature 293
_diffrn_measurement_device 'Siemens P4 four-circle'
_diffrn_measurement_method \w/2\q
_diffrn_radiation_type 'Cu K\a'
_diffrn_radiation_wavelength 1.54184
_diffrn_reflns_av_R_equivalents .0276
_diffrn_reflns_limit_h_max 9
_diffrn_reflns_limit_h_min -9
_diffrn_reflns_limit_k_max 29
_diffrn_reflns_limit_k_min -29
_diffrn_reflns_limit_l_max 13
_diffrn_reflns_limit_l_min -13
_diffrn_reflns_number 8566
_diffrn_reflns_theta_max 57.22
_diffrn_standards_decay_% <2
_diffrn_standards_interval_count 100
_diffrn_standards_number 3
_exptl_absorpt_coefficient_mu 1.790
_exptl_absorpt_correction_T_max .867
_exptl_absorpt_correction_T_min .620
_exptl_absorpt_correction_type 'empirical (XEMP; Siemens, 1989)'
_exptl_crystal_colour colourless
_exptl_crystal_density_diffrn 1.436
_exptl_crystal_density_meas 1.428
_exptl_crystal_density_method 'flotation in n-heptane/CCl~4~'
_exptl_crystal_description prism
_exptl_crystal_F_000 1296
_exptl_crystal_size_max .40
_exptl_crystal_size_mid .12
_exptl_crystal_size_min .08
_refine_diff_density_max .18
_refine_diff_density_min -.19
_refine_ls_abs_structure_Flack -0.003(15)
_refine_ls_extinction_coef 0.00140(10)
_refine_ls_extinction_method 'SHELXL93 (Sheldrick, 1993)'
_refine_ls_goodness_of_fit_all 1.032
_refine_ls_goodness_of_fit_obs 1.032
_refine_ls_hydrogen_treatment noref
_refine_ls_matrix_type full
_refine_ls_number_parameters 768
_refine_ls_number_reflns 7766
_refine_ls_R_factor_all .0511
_refine_ls_R_factor_obs .0415
_refine_ls_shift/esd_max .007
_refine_ls_structure_factor_coef Fsqd
_refine_ls_weighting_details 'w = 1/[\s^2^(Fo^2^)+(0.0564P)^2^+0.9086P] where P = (Fo^2^+2Fc^2^)/3'
_refine_ls_weighting_scheme calc
_refine_ls_wR_factor_all .1092
_refine_ls_wR_factor_obs .1092
_reflns_number_observed 6793
_reflns_number_total 7766
_reflns_observed_criterion F^2^>2sigma(F^2^)
_cod_data_source_file na1275.cif
_cod_data_source_block Y
_cod_depositor_comments
;
The following automatic conversions were performed:
'_symmetry_cell_setting' value 'Monoclinic' changed to 'monoclinic'
according to '/home/saulius/struct/CIF-dictionaries/cif_core.dic'
dictionary named 'cif_core.dic' version 2.4.1 from 2010-06-29.

Automatic conversion script
Id: cif_fix_enum 1527 2010-12-29 10:47:43Z saulius 

The following automatic conversions were performed:

'_symmetry_cell_setting' value 'Monoclinic' changed to 'monoclinic'
according to /home/saulius/struct/CIF-dictionaries/cif_core.dic
dictionary named 'cif_core.dic' version 2.4.1 from 2010-06-29.

Automatic conversion script
Id: cif_fix_values 1715 2011-07-08 13:25:40Z adriana 

The following automatic conversions were performed:

'_refine_ls_weighting_scheme' value 'w =
1/[\s^2^(Fo^2^)+(0.0564P)^2^+0.9086P] where P = (Fo^2^+2Fc^2^)/3' was
changed to 'calc'. New tag '_refine_ls_weighting_details' was
created. The value of the new tag was set to 'w =
1/[\s^2^(Fo^2^)+(0.0564P)^2^+0.9086P] where P = (Fo^2^+2Fc^2^)/3'.

Automatic conversion script
Id: cif_fix_values 3143 2015-03-26 13:38:13Z robertas 
;
_cod_original_sg_symbol_H-M 'P 21'
_cod_original_formula_sum 'C27 H35 Cl1 F1 N3 O10'
_cod_database_code 2006132

loop_
_symmetry_equiv_pos_as_xyz
X,Y,Z
-X,.5+Y,-Z

loop_
_atom_site_aniso_label
_atom_site_aniso_U_11
_atom_site_aniso_U_22
_atom_site_aniso_U_33
_atom_site_aniso_U_12
_atom_site_aniso_U_13
_atom_site_aniso_U_23
F1 .109(2) .043(2) .092(2) -.012(2) .029(2) -.0130(10)
C2 .075(4) .035(3) .053(3) -.011(2) .018(2) -.002(2)
C3 .062(3) .055(3) .077(3) .000(3) .021(3) -.007(2)
C4 .057(3) .047(3) .077(3) -.014(2) .010(3) -.006(2)
C5 .058(3) .036(2) .049(2) -.008(2) .006(2) .005(2)
C6 .051(3) .045(3) .059(3) -.008(2) -.002(2) .009(2)
C7 .060(3) .049(3) .052(3) -.023(2) .000(2) .002(2)
O8 .050(2) .037(2) .103(2) -.0100(10) .017(2) -.004(2)
C9 .062(3) .039(2) .082(3) -.008(2) .023(3) .010(2)
C10 .077(3) .039(2) .072(3) -.004(2) .034(3) .012(2)
C11 .055(3) .028(2) .049(2) .000(2) .014(2) .003(2)
N12 .037(2) .029(2) .039(2) .0000(10) .0110(10) .0040(10)
C13 .048(2) .037(2) .036(2) .000(2) .013(2) .003(2)
C14 .049(2) .032(2) .039(2) .003(2) .014(2) .005(2)
C15 .041(2) .027(2) .041(2) .002(2) .014(2) .002(2)
C16 .033(2) .036(2) .041(2) .000(2) .011(2) .003(2)
C17 .040(2) .033(2) .039(2) .001(2) .008(2) .007(2)
O18 .045(2) .044(2) .0380(10) .0020(10) .0160(10) .0030(10)
C19 .078(4) .119(5) .042(3) .006(3) .027(3) .004(3)
N20 .050(2) .028(2) .046(2) -.0020(10) .020(2) -.0030(10)
C21 .045(2) .024(2) .048(2) .000(2) .015(2) .000(2)
O22 .076(2) .028(2) .071(2) .0040(10) .046(2) -.0020(10)
C23 .035(2) .029(2) .039(2) .001(2) .013(2) -.003(2)
C24 .040(2) .031(2) .042(2) .002(2) .014(2) -.005(2)
C25 .037(2) .030(2) .042(2) -.006(2) .014(2) .000(2)
C26 .038(2) .026(2) .045(2) .000(2) .009(2) -.006(2)
C27 .045(2) .038(2) .040(2) .002(2) .015(2) -.005(2)
C28 .035(2) .030(2) .040(2) -.003(2) .012(2) -.003(2)
O29 .067(2) .040(2) .046(2) -.0020(10) .0310(10) -.0020(10)
C30 .072(3) .064(3) .058(3) -.005(2) .040(2) -.010(2)
N31 .082(3) .027(2) .069(2) .004(2) .033(2) -.003(2)
Cl32 .0628(6) .0355(5) .0515(5) -.0003(5) .0238(5) .0054(4)
O33 .107(3) .084(2) .058(2) .053(2) -.015(2) -.012(2)
O34 .083(2) .065(2) .048(2) .017(2) .000(2) -.005(2)
C35 .067(3) .046(2) .046(3) .015(2) .004(2) .003(2)
C36 .048(2) .034(2) .044(2) .002(2) .011(2) .000(2)
O37 .047(2) .067(2) .040(2) .006(2) .0150(10) -.0020(10)
C38 .036(2) .043(2) .044(2) -.002(2) .011(2) -.008(2)
O39 .033(2) .082(2) .065(2) -.015(2) .007(2) -.004(2)
C40 .044(2) .042(2) .032(2) .002(2) .018(2) -.004(2)
O41 .041(2) .045(2) .047(2) .0000(10) .0060(10) -.0140(10)
O42 .082(2) .038(2) .043(2) -.0040(10) .0110(10) .0030(10)
F51 .136(3) .045(2) .120(3) -.004(2) .063(2) .014(2)
C52 .091(4) .032(2) .060(3) -.010(3) .031(3) .000(2)
C53 .078(4) .045(3) .063(3) .012(3) .000(3) .006(2)
C54 .055(3) .046(3) .074(3) -.006(2) .000(3) -.008(2)
C55 .055(3) .033(2) .067(3) .000(2) .015(2) -.002(2)
C56 .054(3) .048(3) .115(4) -.002(2) .021(3) -.003(3)
C57 .069(4) .050(3) .125(5) -.014(3) .033(3) -.009(3)
O58 .057(2) .036(2) .133(3) .004(2) .029(2) .004(2)
C59 .050(3) .043(3) .083(3) .004(2) .022(2) -.008(2)
C60 .048(2) .040(2) .055(3) .001(2) .017(2) -.002(2)
C61 .047(2) .031(2) .043(2) .001(2) .013(2) .004(2)
N62 .036(2) .033(2) .038(2) -.0040(10) .0110(10) .0020(10)
C63 .052(2) .038(2) .036(2) .000(2) .017(2) -.001(2)
C64 .059(3) .034(2) .043(2) -.003(2) .016(2) -.005(2)
C65 .049(2) .030(2) .057(2) .001(2) .024(2) .004(2)
C66 .039(2) .034(2) .044(2) .001(2) .006(2) .006(2)
C67 .034(2) .039(2) .045(2) -.002(2) -.004(2) .000(2)
O68 .040(2) .048(2) .049(2) -.0020(10) .0160(10) .0070(10)
C69 .074(4) .151(6) .048(3) -.020(4) .022(3) .007(3)
N70 .057(2) .027(2) .067(2) .001(2) .032(2) .007(2)
C71 .038(2) .036(2) .047(2) .002(2) .009(2) .002(2)
O72 .068(2) .038(2) .064(2) -.0010(10) .034(2) .0100(10)
C73 .035(2) .033(2) .042(2) .003(2) .008(2) .002(2)
C74 .040(2) .035(2) .044(2) .001(2) .012(2) .005(2)
C75 .039(2) .038(2) .046(2) .000(2) .010(2) -.004(2)
C76 .039(2) .032(2) .040(2) -.001(2) .003(2) .002(2)
C77 .044(2) .032(2) .046(2) -.004(2) .012(2) .007(2)
C78 .038(2) .035(2) .039(2) .002(2) .007(2) .002(2)
O79 .062(2) .038(2) .051(2) -.0020(10) .0290(10) .0020(10)
C80 .083(3) .057(3) .054(3) -.003(2) .037(3) .004(2)
N81 .078(3) .036(2) .060(2) -.005(2) .023(2) -.002(2)
Cl82 .0707(8) .0506(6) .0629(7) -.0041(5) .0298(6) -.0143(5)
O83 .046(2) .065(2) .059(2) -.005(2) .0100(10) .020(2)
O84 .074(2) .071(2) .057(2) -.003(2) .029(2) -.014(2)
C85 .045(3) .039(2) .048(2) -.010(2) .019(2) -.003(2)
C86 .041(2) .028(2) .050(2) -.002(2) .018(2) .003(2)
O87 .070(2) .0270(10) .070(2) .0140(10) .016(2) .0060(10)
C88 .040(2) .031(2) .042(2) .002(2) .018(2) .006(2)
O89 .055(2) .0350(10) .068(2) -.0060(10) .032(2) .0040(10)
C90 .039(2) .034(2) .048(2) .001(2) .018(2) .000(2)
O91 .046(2) .096(3) .042(2) -.006(2) .0130(10) .019(2)
O92 .044(2) .103(3) .052(2) -.001(2) .006(2) -.001(2)

loop_
_atom_site_label
_atom_site_fract_x
_atom_site_fract_y
_atom_site_fract_z
_atom_site_U_iso_or_equiv
_atom_site_thermal_displace_type
_atom_site_calc_flag
_atom_site_calc_attached_atom
_atom_site_refinement_flags
_atom_site_type_symbol
F1 .3687(4) 1.51140(10) .4191(3) .0800(10) aniso . . . F
C2 .3776(6) 1.4616(2) .3974(4) .054(2) aniso . . . C
C3 .2417(6) 1.4353(2) .3672(4) .064(2) aniso . . . C
C4 .2496(6) 1.3849(2) .3456(4) .061(2) aniso . . . C
C5 .3939(5) 1.3624(2) .3553(3) .049(2) aniso . . . C
C6 .5288(6) 1.3897(2) .3878(4) .054(2) aniso . . . C
C7 .5201(6) 1.4403(2) .4093(3) .056(2) aniso . . . C
O8 .3876(4) 1.31200(10) .3340(3) .0640(10) aniso . . . O
C9 .5218(6) 1.2882(2) .3151(4) .060(2) aniso . . . C
C10 .4703(6) 1.2357(2) .2744(4) .060(2) aniso . . . C
C11 .4098(5) 1.20790(10) .3605(3) .0440(10) aniso . . . C
N12 .3841(4) 1.15300(10) .3384(2) .0350(10) aniso . . . N
C13 .3579(5) 1.12830(10) .4390(3) .0400(10) aniso . . . C
C14 .3343(5) 1.07300(10) .4207(3) .0390(10) aniso . . . C
C15 .1954(5) 1.06210(10) .3234(3) .0350(10) aniso . . . C
C16 .2199(5) 1.08760(10) .2211(3) .0360(10) aniso . . . C
C17 .2478(5) 1.14300(10) .2412(3) .0380(10) aniso . . . C
O18 .3483(3) 1.06297(9) .1924(2) .0415(9) aniso . . . O
C19 .3602(7) 1.0720(2) .0832(4) .078(2) aniso . . . C
N20 .1764(4) 1.00850(10) .3056(3) .0400(10) aniso . . . N
C21 .1161(5) .97910(10) .3720(3) .0380(10) aniso . . . C
O22 .0558(4) .99710(10) .4428(3) .0540(10) aniso . . . O
C23 .1307(4) .92420(10) .3621(3) .0340(10) aniso . . . C
C24 .0813(4) .89580(10) .4400(3) .0370(10) aniso . . . C
C25 .0976(4) .84500(10) .4460(3) .0360(10) aniso . . . C
C26 .1622(4) .81910(10) .3712(3) .0370(10) aniso . . . C
C27 .2124(5) .84710(10) .2911(3) .0400(10) aniso . . . C
C28 .1986(4) .89830(10) .2879(3) .0350(10) aniso . . . C
O29 .2498(3) .92620(10) .2124(2) .0480(10) aniso . . . O
C30 .3158(6) .9015(2) .1328(4) .060(2) aniso . . . C
N31 .1798(5) .76820(10) .3753(3) .057(2) aniso . . . N
Cl32 .04400(10) .81254(3) .55126(8) .0482(3) aniso . . . Cl
O33 -.0972(5) .8094(2) -.1367(3) .089(2) aniso . . . O
O34 -.0321(4) .75560(10) -.2503(3) .0680(10) aniso . . . O
C35 -.0034(6) .7734(2) -.1593(4) .055(2) aniso . . . C
C36 .1321(5) .75590(10) -.0670(3) .0420(10) aniso . . . C
O37 .2264(3) .72180(10) -.1060(2) .0500(10) aniso . . . O
C38 .0700(4) .73400(10) .0254(3) .0410(10) aniso . . . C
O39 -.0460(3) .69730(10) -.0145(3) .0610(10) aniso . . . O
C40 .2066(5) .71080(10) .1121(3) .0380(10) aniso . . . C
O41 .3084(3) .73920(10) .1664(2) .0450(10) aniso . . . O
O42 .2025(4) .66440(10) .1207(2) .0550(10) aniso . . . O
F51 .3291(5) -.15150(10) -.1205(3) .095(2) aniso . . . F
C52 .3355(7) -.1015(2) -.1412(4) .059(2) aniso . . . C
C53 .4764(7) -.0792(2) -.1186(4) .065(2) aniso . . . C
C54 .4862(6) -.0286(2) -.1390(4) .061(2) aniso . . . C
C55 .3492(5) -.0023(2) -.1803(4) .052(2) aniso . . . C
C56 .2064(6) -.0261(2) -.2045(5) .072(2) aniso . . . C
C57 .1994(7) -.0766(2) -.1836(5) .080(2) aniso . . . C
O58 .3417(4) .04800(10) -.1994(3) .074(2) aniso . . . O
C59 .4728(5) .0721(2) -.2255(4) .058(2) aniso . . . C
C60 .4222(5) .12550(10) -.2543(3) .047(2) aniso . . . C
C61 .4024(5) .15230(10) -.1527(3) .0400(10) aniso . . . C
N62 .3934(4) .20810(10) -.1641(2) .0350(10) aniso . . . N
C63 .3855(5) .23020(10) -.0563(3) .0410(10) aniso . . . C
C64 .3744(5) .28660(10) -.0629(3) .0450(10) aniso . . . C
C65 .2352(5) .30320(10) -.1558(3) .0430(10) aniso . . . C
C66 .2485(5) .28140(10) -.2638(3) .0400(10) aniso . . . C
C67 .2586(4) .22490(10) -.2558(3) .0420(10) aniso . . . C
O68 .3862(3) .30220(10) -.2871(2) .0447(9) aniso . . . O
C69 .3903(7) .2998(3) -.3978(4) .089(3) aniso . . . C
N70 .2243(4) .35720(10) -.1633(3) .0470(10) aniso . . . N
C71 .1506(5) .38440(10) -.1014(3) .0410(10) aniso . . . C
O72 .0766(4) .36400(10) -.0405(2) .0530(10) aniso . . . O
C73 .1630(4) .43950(10) -.1050(3) .0370(10) aniso . . . C
C74 .1112(5) .46590(10) -.0254(3) .0400(10) aniso . . . C
C75 .1271(5) .51670(10) -.0151(3) .0410(10) aniso . . . C
C76 .1946(4) .54490(10) -.0862(3) .0390(10) aniso . . . C
C77 .2412(5) .51920(10) -.1687(3) .041(2) aniso . . . C
C78 .2298(5) .46770(10) -.1769(3) .0380(10) aniso . . . C
O79 .2840(3) .44170(10) -.2547(2) .0480(10) aniso . . . O
C80 .3482(6) .4685(2) -.3311(4) .061(2) aniso . . . C
N81 .2147(5) .59500(10) -.0758(3) .0570(10) aniso . . . N
Cl82 .06720(10) .54767(4) .08999(9) .0591(4) aniso . . . Cl
O83 .3350(4) .61870(10) .6884(2) .0570(10) aniso . . . O
O84 .1211(4) .65770(10) .7092(3) .0650(10) aniso . . . O
C85 .2102(5) .6424(2) .6529(3) .0430(10) aniso . . . C
C86 .1637(5) .65480(10) .5311(3) .0380(10) aniso . . . C
O87 .0454(4) .69207(9) .5072(3) .0560(10) aniso . . . O
C88 .1071(5) .60870(10) .4603(3) .0360(10) aniso . . . C
O89 -.0375(3) .59210(10) .4768(2) .0490(10) aniso . . . O
C90 .0906(5) .62140(10) .3406(3) .0390(10) aniso . . . C
O91 .2293(3) .63230(10) .3224(2) .0610(10) aniso . . . O
O92 -.0313(4) .62380(10) .2709(3) .0680(10) aniso . . . O
H3 .1450(6) 1.4508(2) .3612(4) .080 iso calc C3 R H
H4 .1576(6) 1.3662(2) .3245(4) .077 iso calc C4 R H
H6 .6263(6) 1.3744(2) .3955(4) .068 iso calc C6 R H
H7 .6114(6) 1.4593(2) .4316(3) .070 iso calc C7 R H
H9A .6048(6) 1.2866(2) .3827(4) .075 iso calc C9 R H
H9B .5608(6) 1.3062(2) .2603(4) .075 iso calc C9 R H
H10A .3880(6) 1.2377(2) .2065(4) .075 iso calc C10 R H
H10B .5589(6) 1.2178(2) .2592(4) .075 iso calc C10 R H
H11A .4844(5) 1.21210(10) .4315(3) .055 iso calc C11 R H
H11B .3110(5) 1.22280(10) .3655(3) .055 iso calc C11 R H
H12 .4727(4) 1.14000(10) .3239(2) .043 iso calc N12 R H
H13A .2658(5) 1.14260(10) .4571(3) .050 iso calc C13 R H
H13B .4480(5) 1.13410(10) .5006(3) .050 iso calc C13 R H
H14A .3160(5) 1.05760(10) .4865(3) .049 iso calc C14 R H
H14B .4291(5) 1.05840(10) .4072(3) .049 iso calc C14 R H
H15 .0995(5) 1.07550(10) .3396(3) .044 iso calc C15 R H
H16 .1251(5) 1.08300(10) .1611(3) .045 iso calc C16 R H
H17A .2685(5) 1.15830(10) .1761(3) .047 iso calc C17 R H
H17B .1535(5) 1.15820(10) .2540(3) .047 iso calc C17 R H
H19A .419(3) 1.0455(7) .0610(10) .097 iso calc C19 R H
H19B .413(3) 1.1031(6) .0806(7) .097 iso calc C19 R H
H19C .2566(7) 1.0730(10) .0346(6) .097 iso calc C19 R H
H20 .2046(4) .99520(10) .2510(3) .049 iso calc N20 R H
H24 .0354(4) .91200(10) .4900(3) .046 iso calc C24 R H
H27 .2554(5) .83080(10) .2398(3) .050 iso calc C27 R H
H30A .357(3) .9258(2) .091(2) .076 iso calc C30 R H
H30B .2350(10) .8823(9) .0840(10) .076 iso calc C30 R H
H30C .399(2) .8796(8) .1700(4) .076 iso calc C30 R H
H31A .1506(5) .75130(10) .4252(3) .071 iso calc N31 R H
H31B .2200(5) .75330(10) .3281(3) .071 iso calc N31 R H
H33 -.062(4) .819(2) -.074(2) .112 iso calc O33 R H
H36 .1970(5) .78500(10) -.0380(3) .052 iso calc C36 R H
H37 .176(2) .7090(10) -.164(2) .063 iso calc O37 R H
H38 .0232(4) .76080(10) .0599(3) .051 iso calc C38 R H
H39 -.1337(4) .7101(4) -.027(4) .076 iso calc O39 R H
H53 .5674(7) -.0975(2) -.0894(4) .082 iso calc C53 R H
H54 .5835(6) -.0126(2) -.1250(4) .077 iso calc C54 R H
H56 .1146(6) -.0084(2) -.2349(5) .090 iso calc C56 R H
H57 .1031(7) -.0932(2) -.1983(5) .100 iso calc C57 R H
H59A .4997(5) .0558(2) -.2875(4) .072 iso calc C59 R H
H59B .5638(5) .0712(2) -.1629(4) .072 iso calc C59 R H
H60A .5009(5) .14240(10) -.2835(3) .059 iso calc C60 R H
H60B .3234(5) .12590(10) -.3104(3) .059 iso calc C60 R H
H61A .3070(5) .14040(10) -.1352(3) .050 iso calc C61 R H
H61B .4903(5) .14380(10) -.0914(3) .050 iso calc C61 R H
H62 .4841(4) .21890(10) -.1795(2) .044 iso calc N62 R H
H63A .4787(5) .22080(10) -.0002(3) .051 iso calc C63 R H
H63B .2942(5) .21710(10) -.0351(3) .051 iso calc C63 R H
H64A .4711(5) .30010(10) -.0755(3) .056 iso calc C64 R H
H64B .3620(5) .29970(10) .0066(3) .056 iso calc C64 R H
H65 .1383(5) .29050(10) -.1399(3) .054 iso calc C65 R H
H66 .1559(5) .29090(10) -.3219(3) .050 iso calc C66 R H
H67A .1610(4) .21190(10) -.2438(3) .053 iso calc C67 R H
H67B .2713(4) .21140(10) -.3250(3) .053 iso calc C67 R H
H69A .485(2) .3160(10) -.4068(7) .112 iso calc C69 R H
H69B .300(3) .3170(10) -.4422(5) .112 iso calc C69 R H
H69C .389(5) .2656(3) -.4204(9) .112 iso calc C69 R H
H70 .2668(4) .37240(10) -.2092(3) .059 iso calc N70 R H
H74 .0644(5) .44860(10) .0224(3) .050 iso calc C74 R H
H77 .2808(5) .53690(10) -.2197(3) .051 iso calc C77 R H
H80A .375(3) .4456(2) -.382(2) .077 iso calc C80 R H
H80B .441(2) .4860(9) -.2923(4) .077 iso calc C80 R H
H80C .2720(10) .4920(8) -.370(2) .077 iso calc C80 R H
H81A .2566(5) .61110(10) -.1207(3) .071 iso calc N81 R H
H81B .1855(5) .61070(10) -.0244(3) .071 iso calc N81 R H
H86 .2570(5) .66790(10) .5107(3) .048 iso calc C86 R H
H87 .017(4) .6990(10) .5630(10) .070 iso calc O87 R H
H88 .1854(5) .58210(10) .4818(3) .045 iso calc C88 R H
H89 -.029(2) .5628(5) .496(4) .062 iso calc O89 R H
H91 .2164(4) .645(2) .261(2) .076 iso calc O91 R H

loop_
_atom_type_symbol
_atom_type_scat_dispersion_real
_atom_type_scat_dispersion_imag
C .0181 .0091
H .0000 .0000
N .0311 .0180
O .0492 .0322
F .0727 .0534
Cl .3639 .7018

loop_
_geom_angle_atom_site_label_1
_geom_angle_atom_site_label_2
_geom_angle_atom_site_label_3
_geom_angle
_geom_angle_publ_flag
F1 C2 C7 119.3(4) no
F1 C2 C3 118.3(4) no
C3 C2 C7 122.4(4) no
C2 C3 H3 120.6 no
C2 C3 C4 118.7(5) no
C4 C3 H3 120.6 no
C3 C4 H4 120.0 no
C3 C4 C5 120.0(4) no
C5 C4 H4 120.0 no
C4 C5 O8 114.9(4) no
C4 C5 C6 119.9(4) no
C6 C5 O8 125.1(4) no
C5 C6 H6 120.1 no
C5 C6 C7 119.8(4) no
C7 C6 H6 120.1 no
C2 C7 C6 119.1(5) no
C6 C7 H7 120.5 no
C2 C7 H7 120.4 no
C5 O8 C9 118.8(3) no
O8 C9 H9B 110.4 no
O8 C9 H9A 110.4 no
O8 C9 C10 106.5(4) no
H9A C9 H9B 108.6 no
C10 C9 H9B 110.4 no
C10 C9 H9A 110.4 no
C9 C10 H10B 109.7 no
C9 C10 H10A 109.7 no
C9 C10 C11 110.0(4) no
H10A C10 H10B 108.2 no
C11 C10 H10B 109.7 no
C11 C10 H10A 109.7 no
C10 C11 H11B 108.7 no
C10 C11 H11A 108.7 no
C10 C11 N12 114.4(3) no
H11A C11 H11B 107.6 no
N12 C11 H11B 108.7 no
N12 C11 H11A 108.7 no
C11 N12 H12 108.4 no
C11 N12 C17 112.2(3) no
C11 N12 C13 109.0(3) no
C17 N12 H12 108.4 no
C13 N12 H12 108.4 no
C13 N12 C17 110.3(3) no
N12 C13 H13B 109.5 no
N12 C13 H13A 109.5 no
N12 C13 C14 110.7(3) no
H13A C13 H13B 108.1 no
C14 C13 H13B 109.5 no
C14 C13 H13A 109.5 no
C13 C14 H14B 109.4 no
C13 C14 H14A 109.4 no
C13 C14 C15 111.2(3) no
H14A C14 H14B 108.0 no
C15 C14 H14B 109.4 no
C15 C14 H14A 109.4 no
C14 C15 H15 108.7 no
C14 C15 N20 110.4(3) no
C14 C15 C16 109.8(3) no
N20 C15 H15 108.7 no
C16 C15 H15 108.7 no
C16 C15 N20 110.5(3) no
C15 C16 H16 108.7 no
C15 C16 O18 107.0(3) no
C15 C16 C17 110.6(3) no
O18 C16 H16 108.7 no
C17 C16 H16 108.7 no
C17 C16 O18 113.0(3) no
N12 C17 C16 111.9(3) no
C16 C17 H17B 109.2 no
C16 C17 H17A 109.2 no
N12 C17 H17B 109.2 no
N12 C17 H17A 109.2 no
H17A C17 H17B 107.9 no
C16 O18 C19 114.7(3) no
O18 C19 H19C 109.5 no
O18 C19 H19B 109.5 no
O18 C19 H19A 109.5 no
H19B C19 H19C 109.5 no
H19A C19 H19C 109.5 no
H19A C19 H19B 109.5 no
C15 N20 H20 119.0 no
C15 N20 C21 122.0(3) no
C21 N20 H20 119.0 no
N20 C21 C23 118.2(3) no
N20 C21 O22 121.3(3) no
O22 C21 C23 120.4(3) no
C21 C23 C28 127.2(3) no
C21 C23 C24 115.8(3) no
C24 C23 C28 116.9(3) no
C23 C24 H24 118.8 no
C23 C24 C25 122.4(3) no
C25 C24 H24 118.8 no
C24 C25 Cl32 119.6(3) no
C24 C25 C26 120.9(3) no
C26 C25 Cl32 119.4(3) no
C25 C26 N31 122.1(3) no
C25 C26 C27 117.6(3) no
C27 C26 N31 120.3(3) no
C26 C27 H27 119.7 no
C26 C27 C28 120.7(3) no
C28 C27 H27 119.7 no
C23 C28 C27 121.4(3) no
C27 C28 O29 121.6(3) no
C23 C28 O29 116.9(3) no
C28 O29 C30 119.1(3) no
O29 C30 H30C 109.5 no
O29 C30 H30B 109.5 no
O29 C30 H30A 109.5 no
H30B C30 H30C 109.5 no
H30A C30 H30C 109.5 no
H30A C30 H30B 109.5 no
C26 N31 H31B 120.0 no
C26 N31 H31A 120.0 no
H31A N31 H31B 120.0 no
C35 O33 H33 109.5 no
O33 C35 O34 119.4(4) no
O34 C35 C36 122.8(4) no
O33 C35 C36 117.8(4) no
C35 C36 H36 108.1 no
C35 C36 C38 110.0(3) no
C35 C36 O37 110.8(3) no
C38 C36 H36 108.1 no
O37 C36 H36 108.1 no
O37 C36 C38 111.7(3) no
C36 O37 H37 109.5 no
C36 C38 H38 108.9 no
C36 C38 C40 109.4(3) no
C36 C38 O39 111.3(3) no
C40 C38 H38 108.9 no
O39 C38 H38 108.8 no
O39 C38 C40 109.5(3) no
C38 O39 H39 109.5 no
C38 C40 O42 115.5(3) no
C38 C40 O41 117.9(3) no
O41 C40 O42 126.6(4) no
F51 C52 C57 118.9(4) no
F51 C52 C53 118.5(4) no
C53 C52 C57 122.6(5) no
C52 C53 H53 120.2 no
C52 C53 C54 119.7(5) no
C54 C53 H53 120.2 no
C53 C54 H54 120.6 no
C53 C54 C55 118.8(5) no
C55 C54 H54 120.6 no
C54 C55 O58 124.7(4) no
C54 C55 C56 120.5(4) no
C56 C55 O58 114.8(4) no
C55 C56 H56 120.1 no
C55 C56 C57 119.7(5) no
C57 C56 H56 120.1 no
C52 C57 C56 118.7(5) no
C56 C57 H57 120.7 no
C52 C57 H57 120.6 no
C55 O58 C59 118.7(3) no
O58 C59 H59B 110.5 no
O58 C59 H59A 110.5 no
O58 C59 C60 106.2(4) no
H59A C59 H59B 108.7 no
C60 C59 H59B 110.5 no
C60 C59 H59A 110.5 no
C59 C60 H60B 109.7 no
C59 C60 H60A 109.7 no
C59 C60 C61 109.6(3) no
H60A C60 H60B 108.2 no
C61 C60 H60B 109.7 no
C61 C60 H60A 109.7 no
C60 C61 H61B 108.8 no
C60 C61 H61A 108.8 no
C60 C61 N62 114.0(3) no
H61A C61 H61B 107.7 no
N62 C61 H61B 108.7 no
N62 C61 H61A 108.7 no
C61 N62 H62 107.9 no
C61 N62 C67 112.6(3) no
C61 N62 C63 108.8(3) no
C67 N62 H62 107.8 no
C63 N62 H62 107.8 no
C63 N62 C67 111.7(3) no
N62 C63 H63B 109.4 no
N62 C63 H63A 109.4 no
N62 C63 C64 111.3(3) no
H63A C63 H63B 108.0 no
C64 C63 H63B 109.4 no
C64 C63 H63A 109.4 no
C63 C64 H64B 109.4 no
C63 C64 H64A 109.4 no
C63 C64 C65 111.1(3) no
H64A C64 H64B 108.0 no
C65 C64 H64B 109.4 no
C65 C64 H64A 109.4 no
C64 C65 H65 108.2 no
C64 C65 N70 111.5(3) no
C64 C65 C66 110.3(3) no
N70 C65 H65 108.2 no
C66 C65 H65 108.2 no
C66 C65 N70 110.3(3) no
C65 C66 H66 109.4 no
C65 C66 O68 107.0(3) no
C65 C66 C67 110.1(3) no
O68 C66 H66 109.4 no
C67 C66 H66 109.4 no
C67 C66 O68 111.4(3) no
N62 C67 C66 111.8(3) no
C66 C67 H67B 109.3 no
C66 C67 H67A 109.3 no
N62 C67 H67B 109.3 no
N62 C67 H67A 109.3 no
H67A C67 H67B 107.9 no
C66 O68 C69 114.8(3) no
O68 C69 H69C 109.5 no
O68 C69 H69B 109.5 no
O68 C69 H69A 109.5 no
H69B C69 H69C 109.5 no
H69A C69 H69C 109.5 no
H69A C69 H69B 109.5 no
C65 N70 H70 118.8 no
C65 N70 C71 122.5(3) no
C71 N70 H70 118.8 no
N70 C71 C73 118.3(3) no
N70 C71 O72 121.0(3) no
O72 C71 C73 120.7(3) no
C71 C73 C78 126.8(3) no
C71 C73 C74 116.5(3) no
C74 C73 C78 116.6(3) no
C73 C74 H74 119.0 no
C73 C74 C75 122.0(4) no
C75 C74 H74 119.0 no
C74 C75 Cl82 120.0(3) no
C74 C75 C76 121.5(3) no
C76 C75 Cl82 118.5(3) no
C75 C76 N81 122.4(3) no
C75 C76 C77 117.1(3) no
C77 C76 N81 120.5(3) no
C76 C77 H77 119.3 no
C76 C77 C78 121.4(4) no
C78 C77 H77 119.3 no
C73 C78 C77 121.3(3) no
C77 C78 O79 121.7(3) no
C73 C78 O79 116.9(3) no
C78 O79 C80 119.1(3) no
O79 C80 H80C 109.5 no
O79 C80 H80B 109.5 no
O79 C80 H80A 109.5 no
H80B C80 H80C 109.5 no
H80A C80 H80C 109.5 no
H80A C80 H80B 109.5 no
C76 N81 H81B 120.0 no
C76 N81 H81A 120.0 no
H81A N81 H81B 120.0 no
O83 C85 O84 125.8(4) no
O84 C85 C86 116.7(4) no
O83 C85 C86 117.5(4) no
C85 C86 H86 107.9 no
C85 C86 C88 112.0(3) no
C85 C86 O87 111.5(3) no
C88 C86 H86 107.9 no
O87 C86 H86 107.9 no
O87 C86 C88 109.4(3) no
C86 O87 H87 109.5 no
C86 C88 H88 108.9 no
C86 C88 C90 109.3(3) no
C86 C88 O89 110.1(3) no
C90 C88 H88 108.9 no
O89 C88 H88 108.9 no
O89 C88 C90 110.5(3) no
C88 O89 H89 109.5 no
C88 C90 O92 125.7(4) no
C88 C90 O91 110.8(3) no
O91 C90 O92 123.4(4) no
C90 O91 H91 109.5 no

loop_
_geom_bond_atom_site_label_1
_geom_bond_atom_site_label_2
_geom_bond_distance
_geom_bond_publ_flag
F1 C2 1.365(5) no
C2 C3 1.355(7) no
C2 C7 1.347(7) no
C3 C4 1.380(7) no
C3 H3 .930 no
C4 C5 1.380(7) no
C4 H4 .930 no
C5 C6 1.363(6) no
C5 O8 1.373(5) no
C6 C7 1.390(6) no
C6 H6 .930 no
C7 H7 .930 no
O8 C9 1.410(6) no
C9 C10 1.525(6) no
C9 H9A .970 no
C9 H9B .970 no
C10 C11 1.513(7) no
C10 H10A .970 no
C10 H10B .970 no
C11 N12 1.502(5) no
C11 H11A .970 no
C11 H11B .970 no
N12 C13 1.493(5) no
N12 C17 1.502(4) no
N12 H12 .910 no
C13 C14 1.505(5) no
C13 H13A .970 no
C13 H13B .970 no
C14 C15 1.521(5) no
C14 H14A .970 no
C14 H14B .970 no
C15 C16 1.513(6) no
C15 N20 1.456(5) no
C15 H15 .980 no
C16 C17 1.516(5) no
C16 O18 1.425(5) no
C16 H16 .980 no
C17 H17A .970 no
C17 H17B .970 no
O18 C19 1.419(6) no
C19 H19A .960 no
C19 H19B .960 no
C19 H19C .960 no
N20 C21 1.345(5) no
N20 H20 .860 no
C21 O22 1.237(6) no
C21 C23 1.485(5) no
C23 C24 1.389(6) no
C23 C28 1.406(6) no
C24 C25 1.368(5) no
C24 H24 .930 no
C25 C26 1.395(6) no
C25 Cl32 1.740(4) no
C26 C27 1.409(6) no
C26 N31 1.370(5) no
C27 C28 1.376(5) no
C27 H27 .930 no
C28 O29 1.367(5) no
O29 C30 1.435(6) no
C30 H30A .960 no
C30 H30B .960 no
C30 H30C .960 no
N31 H31A .860 no
N31 H31B .860 no
O33 C35 1.341(6) no
O33 H33 .820 no
O34 C35 1.204(5) no
C35 C36 1.511(5) no
C36 O37 1.400(5) no
C36 C38 1.515(6) no
C36 H36 .980 no
O37 H37 .820 no
C38 O39 1.413(5) no
C38 C40 1.535(5) no
C38 H38 .980 no
O39 H39 .820 no
C40 O41 1.239(4) no
C40 O42 1.249(5) no
F51 C52 1.367(5) no
C52 C53 1.338(8) no
C52 C57 1.355(8) no
C53 C54 1.386(7) no
C53 H53 .930 no
C54 C55 1.377(6) no
C54 H54 .930 no
C55 C56 1.370(7) no
C55 O58 1.366(5) no
C56 C57 1.382(7) no
C56 H56 .930 no
C57 H57 .930 no
O58 C59 1.425(6) no
C59 C60 1.514(6) no
C59 H59A .970 no
C59 H59B .970 no
C60 C61 1.509(6) no
C60 H60A .970 no
C60 H60B .970 no
C61 N62 1.503(5) no
C61 H61A .970 no
C61 H61B .970 no
N62 C63 1.492(5) no
N62 C67 1.498(4) no
N62 H62 .910 no
C63 C64 1.514(5) no
C63 H63A .970 no
C63 H63B .970 no
C64 C65 1.527(5) no
C64 H64A .970 no
C64 H64B .970 no
C65 C66 1.505(6) no
C65 N70 1.452(5) no
C65 H65 .980 no
C66 C67 1.517(5) no
C66 O68 1.424(5) no
C66 H66 .980 no
C67 H67A .970 no
C67 H67B .970 no
O68 C69 1.397(6) no
C69 H69A .960 no
C69 H69B .960 no
C69 H69C .960 no
N70 C71 1.341(6) no
N70 H70 .860 no
C71 O72 1.244(5) no
C71 C73 1.481(5) no
C73 C74 1.388(6) no
C73 C78 1.409(6) no
C74 C75 1.371(5) no
C74 H74 .930 no
C75 C76 1.406(6) no
C75 Cl82 1.744(4) no
C76 C77 1.385(6) no
C76 N81 1.355(5) no
C77 C78 1.386(5) no
C77 H77 .930 no
C78 O79 1.376(5) no
O79 C80 1.420(6) no
C80 H80A .960 no
C80 H80B .960 no
C80 H80C .960 no
N81 H81A .860 no
N81 H81B .860 no
O83 C85 1.247(5) no
O84 C85 1.245(6) no
C85 C86 1.516(6) no
C86 O87 1.416(5) no
C86 C88 1.529(5) no
C86 H86 .980 no
O87 H87 .820 no
C88 O89 1.407(5) no
C88 C90 1.509(6) no
C88 H88 .980 no
O89 H89 .820 no
C90 O91 1.324(5) no
C90 O92 1.202(5) no
O91 H91 .820 no

loop_
_geom_torsion_atom_site_label_1
_geom_torsion_atom_site_label_2
_geom_torsion_atom_site_label_3
_geom_torsion_atom_site_label_4
_geom_torsion
_geom_torsion_publ_flag
F1 C2 C7 H7 -.3 no
F1 C2 C7 C6 179.7(4) no
F1 C2 C3 C4 -179.8(4) no
F1 C2 C3 H3 .3 no
C3 C2 C7 H7 -178.7 no
C3 C2 C7 C6 1.3(7) no
C7 C2 C3 H3 178.6 no
C7 C2 C3 C4 -1.4(8) no
C2 C3 C4 C5 .2(7) no
C2 C3 C4 H4 -179.8 no
H3 C3 C4 H4 .2 no
H3 C3 C4 C5 -179.8 no
C3 C4 C5 C6 .9(7) no
C3 C4 C5 O8 178.7(4) no
H4 C4 C5 O8 -1.3 no
H4 C4 C5 C6 -179.1 no
C4 C5 O8 C9 164.6(4) no
C4 C5 C6 C7 -1.0(7) no
C4 C5 C6 H6 179.0 no
C6 C5 O8 C9 -17.8(6) yes
O8 C5 C6 H6 1.5 no
O8 C5 C6 C7 -178.5(4) no
C5 C6 C7 C2 -.1(7) no
C5 C6 C7 H7 179.9 no
H6 C6 C7 C2 179.9 no
H6 C6 C7 H7 -.1 no
C5 O8 C9 C10 -170.2(4) yes
C5 O8 C9 H9A 69.9 no
C5 O8 C9 H9B -50.3 no
O8 C9 C10 C11 -60.1(5) yes
O8 C9 C10 H10A 60.6 no
O8 C9 C10 H10B 179.3 no
H9A C9 C10 H10B -60.8 no
H9A C9 C10 H10A -179.5 no
H9A C9 C10 C11 59.9 no
H9B C9 C10 H10B 59.3 no
H9B C9 C10 H10A -59.3 no
H9B C9 C10 C11 -180.0 no
C9 C10 C11 N12 -169.2(3) yes
C9 C10 C11 H11A -47.6 no
C9 C10 C11 H11B 69.2 no
H10A C10 C11 H11B -51.5 no
H10A C10 C11 H11A -168.3 no
H10A C10 C11 N12 70.1 no
H10B C10 C11 H11B -170.1 no
H10B C10 C11 H11A 73.1 no
H10B C10 C11 N12 -48.5 no
C10 C11 N12 C13 168.2(3) no
C10 C11 N12 C17 -69.4(4) no
C10 C11 N12 H12 50.3 no
H11A C11 N12 H12 -71.3 no
H11A C11 N12 C17 169.0 no
H11A C11 N12 C13 46.6 no
H11B C11 N12 H12 171.9 no
H11B C11 N12 C17 52.2 no
H11B C11 N12 C13 -70.3 no
C11 N12 C17 H17A 60.4 no
C11 N12 C17 H17B -57.5 no
C11 N12 C17 C16 -178.5(3) no
C11 N12 C13 C14 -179.0(3) no
C11 N12 C13 H13A 60.1 no
C11 N12 C13 H13B -58.2 no
C13 N12 C17 H17A -177.9 no
C13 N12 C17 H17B 64.3 no
H12 N12 C17 C16 61.8 no
C13 N12 C17 C16 -56.8(4) no
C17 N12 C13 H13B 178.2 no
C17 N12 C13 H13A -63.4 no
C17 N12 C13 C14 57.4(4) no
H12 N12 C13 H13B 59.7 no
H12 N12 C13 H13A 178.0 no
H12 N12 C13 C14 -61.2 no
H12 N12 C17 H17B -177.1 no
H12 N12 C17 H17A -59.3 no
N12 C13 C14 C15 -58.2(4) no
N12 C13 C14 H14A -179.2 no
N12 C13 C14 H14B 62.7 no
H13A C13 C14 H14B -176.4 no
H13A C13 C14 H14A -58.3 no
H13A C13 C14 C15 62.6 no
H13B C13 C14 H14B -58.1 no
H13B C13 C14 H14A 60.0 no
H13B C13 C14 C15 -179.0 no
C13 C14 C15 C16 56.8(4) no
C13 C14 C15 N20 178.9(3) no
C13 C14 C15 H15 -62.0 no
H14A C14 C15 H15 59.0 no
H14A C14 C15 N20 -60.2 no
H14A C14 C15 C16 177.8 no
H14B C14 C15 H15 177.1 no
H14B C14 C15 N20 57.9 no
H14B C14 C15 C16 -64.1 no
C14 C15 N20 C21 74.7(4) yes
C14 C15 N20 H20 -105.3 no
C14 C15 C16 C17 -55.2(4) no
C14 C15 C16 O18 68.3(4) no
C14 C15 C16 H16 -174.5 no
C16 C15 N20 C21 -163.7(3) no
C16 C15 N20 H20 16.4 no
N20 C15 C16 H16 63.5 no
N20 C15 C16 O18 -53.8(4) yes
N20 C15 C16 C17 -177.2(3) yes
H15 C15 C16 H16 -55.7 no
H15 C15 C16 O18 -172.9 no
H15 C15 C16 C17 63.6 no
H15 C15 N20 H20 135.5 no
H15 C15 N20 C21 -44.5 no
C15 C16 C17 N12 56.1(4) no
C15 C16 O18 C19 163.0(3) yes
C15 C16 C17 H17A 177.1 no
C15 C16 C17 H17B -65.0 no
O18 C16 C17 N12 -63.9(4) no
H16 C16 C17 N12 175.4 no
C17 C16 O18 C19 -75.0(4) no
O18 C16 C17 H17B 175.1 no
O18 C16 C17 H17A 57.2 no
H16 C16 C17 H17B 54.3 no
H16 C16 C17 H17A -63.6 no
H16 C16 O18 C19 45.8 no
C16 O18 C19 H19A -157.6 no
C16 O18 C19 H19B 82.4 no
C16 O18 C19 H19C -37.6 no
C15 N20 C21 O22 9.2(6) no
C15 N20 C21 C23 -167.8(3) no
H20 N20 C21 C23 12.2 no
H20 N20 C21 O22 -170.8 no
N20 C21 C23 C24 173.6(3) no
N20 C21 C23 C28 -1.7(6) yes
O22 C21 C23 C24 -3.5(5) no
O22 C21 C23 C28 -178.8(4) no
C21 C23 C28 O29 -3.7(6) no
C21 C23 C28 C27 176.4(4) no
C21 C23 C24 C25 -175.4(3) no
C21 C23 C24 H24 4.6 no
C24 C23 C28 O29 -178.9(3) no
C24 C23 C28 C27 1.2(5) no
C28 C23 C24 H24 -179.6 no
C28 C23 C24 C25 .4(6) no
C23 C24 C25 C26 -1.6(6) no
C23 C24 C25 Cl32 176.0(3) no
H24 C24 C25 Cl32 -4.0 no
H24 C24 C25 C26 178.4 no
C24 C25 C26 C27 1.2(6) no
C24 C25 C26 N31 -180.0(4) no
Cl32 C25 C26 N31 2.4(5) no
Cl32 C25 C26 C27 -176.4(3) no
C25 C26 N31 H31A .0 no
C25 C26 N31 H31B -180.0 no
C25 C26 C27 C28 .4(6) no
C25 C26 C27 H27 -179.6 no
C27 C26 N31 H31A 178.8 no
C27 C26 N31 H31B -1.2 no
N31 C26 C27 H27 1.5 no
N31 C26 C27 C28 -178.5(4) no
C26 C27 C28 C23 -1.6(6) no
C26 C27 C28 O29 178.5(3) no
H27 C27 C28 C23 178.4 no
H27 C27 C28 O29 -1.5 no
C27 C28 O29 C30 1.6(5) no
C23 C28 O29 C30 -178.3(3) yes
C28 O29 C30 H30A -173.4 no
C28 O29 C30 H30B 66.6 no
C28 O29 C30 H30C -53.4 no
H33 O33 C35 O34 -176.4 no
H33 O33 C35 C36 5.5 no
O34 C35 C36 O37 7.3(6) no
O33 C35 C36 O37 -174.7(4) no
O34 C35 C36 C38 -116.7(5) no
O33 C35 C36 C38 61.3(5) no
O34 C35 C36 H36 125.5 no
O33 C35 C36 H36 -56.5 no
C35 C36 C38 O39 52.1(4) yes
C35 C36 C38 C40 173.3(3) yes
C35 C36 C38 H38 -67.9 no
C35 C36 O37 H37 -21.3 no
O37 C36 C38 O39 -71.3(4) yes
O37 C36 C38 C40 49.8(4) no
O37 C36 C38 H38 168.7 no
C38 C36 O37 H37 101.7 no
H36 C36 O37 H37 -139.6 no
H36 C36 C38 H38 49.9 no
H36 C36 C38 C40 -68.9 no
H36 C36 C38 O39 169.9 no
C36 C38 C40 O41 67.4(4) no
C36 C38 C40 O42 -113.0(4) no
C36 C38 O39 H39 -94.9 no
O39 C38 C40 O41 -170.4(3) no
O39 C38 C40 O42 9.3(5) no
C40 C38 O39 H39 144.0 no
H38 C38 O39 H39 25.1 no
H38 C38 C40 O42 128.2 no
H38 C38 C40 O41 -51.5 no
F51 C52 C57 H57 .1 no
F51 C52 C57 C56 -179.9(5) no
F51 C52 C53 C54 179.9(4) no
F51 C52 C53 H53 -.1 no
C53 C52 C57 H57 -179.8 no
C53 C52 C57 C56 .2(9) no
C57 C52 C53 H53 179.8 no
C57 C52 C53 C54 -.2(8) no
C52 C53 C54 C55 1.2(8) no
C52 C53 C54 H54 -178.8 no
H53 C53 C54 H54 1.2 no
H53 C53 C54 C55 -178.8 no
C53 C54 C55 C56 -2.3(7) no
C53 C54 C55 O58 176.9(4) no
H54 C54 C55 O58 -3.1 no
H54 C54 C55 C56 177.7 no
C54 C55 O58 C59 28.7(6) yes
C54 C55 C56 C57 2.3(8) no
C54 C55 C56 H56 -177.7 no
C56 C55 O58 C59 -152.0(4) no
O58 C55 C56 H56 3.0 no
O58 C55 C56 C57 -177.0(5) no
C55 C56 C57 C52 -1.3(8) no
C55 C56 C57 H57 178.8 no
H56 C56 C57 C52 178.8 no
H56 C56 C57 H57 -1.3 no
C55 O58 C59 C60 173.8(4) yes
C55 O58 C59 H59A 53.9 no
C55 O58 C59 H59B -66.4 no
O58 C59 C60 C61 67.9(4) yes
O58 C59 C60 H60A -171.5 no
O58 C59 C60 H60B -52.7 no
H59A C59 C60 H60B 67.1 no
H59A C59 C60 H60A -51.7 no
H59A C59 C60 C61 -172.3 no
H59B C59 C60 H60B -172.6 no
H59B C59 C60 H60A 68.7 no
H59B C59 C60 C61 -52.0 no
C59 C60 C61 N62 165.1(3) yes
C59 C60 C61 H61A -73.4 no
C59 C60 C61 H61B 43.6 no
H60A C60 C61 H61B -77.0 no
H60A C60 C61 H61A 166.0 no
H60A C60 C61 N62 44.5 no
H60B C60 C61 H61B 164.2 no
H60B C60 C61 H61A 47.2 no
H60B C60 C61 N62 -74.3 no
C60 C61 N62 C63 -176.0(3) no
C60 C61 N62 C67 59.6(4) no
C60 C61 N62 H62 -59.3 no
H61A C61 N62 H62 179.2 no
H61A C61 N62 C67 -62.0 no
H61A C61 N62 C63 62.4 no
H61B C61 N62 H62 62.2 no
H61B C61 N62 C67 -178.9 no
H61B C61 N62 C63 -54.5 no
C61 N62 C67 H67A 57.2 no
C61 N62 C67 H67B -60.7 no
C61 N62 C67 C66 178.2(3) no
C61 N62 C63 C64 -179.4(3) no
C61 N62 C63 H63A 59.7 no
C61 N62 C63 H63B -58.4 no
C63 N62 C67 H67A -65.6 no
C63 N62 C67 H67B 176.5 no
H62 N62 C67 C66 -62.9 no
C63 N62 C67 C66 55.5(4) no
C67 N62 C63 H63B 66.5 no
C67 N62 C63 H63A -175.4 no
C67 N62 C63 C64 -54.5(4) no
H62 N62 C63 H63B -175.1 no
H62 N62 C63 H63A -57.1 no
H62 N62 C63 C64 63.9 no
H62 N62 C67 H67B 58.2 no
H62 N62 C67 H67A 176.1 no
N62 C63 C64 C65 55.2(4) no
N62 C63 C64 H64A -65.8 no
N62 C63 C64 H64B 176.1 no
H63A C63 C64 H64B -63.0 no
H63A C63 C64 H64A 55.2 no
H63A C63 C64 C65 176.1 no
H63B C63 C64 H64B 55.1 no
H63B C63 C64 H64A 173.3 no
H63B C63 C64 C65 -65.8 no
C63 C64 C65 C66 -56.7(4) no
C63 C64 C65 N70 -179.6(3) no
C63 C64 C65 H65 61.5 no
H64A C64 C65 H65 -177.6 no
H64A C64 C65 N70 -58.7 no
H64A C64 C65 C66 64.2 no
H64B C64 C65 H65 -59.4 no
H64B C64 C65 N70 59.5 no
H64B C64 C65 C66 -177.6 no
C64 C65 N70 C71 -84.8(4) yes
C64 C65 N70 H70 95.2 no
C64 C65 C66 C67 56.9(4) no
C64 C65 C66 O68 -64.4(4) yes
C64 C65 C66 H66 177.2 no
C66 C65 N70 C71 152.3(4) no
C66 C65 N70 H70 -27.7 no
N70 C65 C66 H66 -59.2 no
N70 C65 C66 O68 59.2(4) yes
N70 C65 C66 C67 -179.5(3) yes
H65 C65 C66 H66 59.0 no
H65 C65 C66 O68 177.4 no
H65 C65 C66 C67 -61.3 no
H65 C65 N70 H70 -145.9 no
H65 C65 N70 C71 34.1 no
C65 C66 C67 N62 -56.7(4) no
C65 C66 O68 C69 -159.7(4) yes
C65 C66 C67 H67A 64.4 no
C65 C66 C67 H67B -177.7 no
O68 C66 C67 N62 61.9(4) no
H66 C66 C67 N62 -177.0 no
C67 C66 O68 C69 79.9(4) no
O68 C66 C67 H67B -59.2 no
O68 C66 C67 H67A -177.0 no
H66 C66 C67 H67B 62.0 no
H66 C66 C67 H67A -55.9 no
H66 C66 O68 C69 -41.2 no
C66 O68 C69 H69A 178.2 no
C66 O68 C69 H69B 58.2 no
C66 O68 C69 H69C -61.8 no
C65 N70 C71 O72 -5.9(6) no
C65 N70 C71 C73 172.4(3) no
H70 N70 C71 C73 -7.5 no
H70 N70 C71 O72 174.1 no
N70 C71 C73 C74 -168.2(4) no
N70 C71 C73 C78 8.0(6) yes
O72 C71 C73 C74 10.1(6) no
O72 C71 C73 C78 -173.7(4) no
C71 C73 C78 O79 2.6(6) no
C71 C73 C78 C77 -176.9(4) no
C71 C73 C74 C75 175.2(4) no
C71 C73 C74 H74 -4.8 no
C74 C73 C78 O79 178.8(3) no
C74 C73 C78 C77 -.7(6) no
C78 C73 C74 H74 178.6 no
C78 C73 C74 C75 -1.4(6) no
C73 C74 C75 C76 1.0(6) no
C73 C74 C75 Cl82 -177.4(3) no
H74 C74 C75 Cl82 2.6 no
H74 C74 C75 C76 -178.9 no
C74 C75 C76 C77 1.5(6) no
C74 C75 C76 N81 -178.4(4) no
Cl82 C75 C76 N81 .1(5) no
Cl82 C75 C76 C77 179.9(3) no
C75 C76 N81 H81A 179.9 no
C75 C76 N81 H81B -.2 no
C75 C76 C77 C78 -3.6(6) no
C75 C76 C77 H77 176.4 no
C77 C76 N81 H81A .0 no
C77 C76 N81 H81B 180.0 no
N81 C76 C77 H77 -3.7 no
N81 C76 C77 C78 176.3(4) no
C76 C77 C78 C73 3.3(6) no
C76 C77 C78 O79 -176.2(3) no
H77 C77 C78 C73 -176.7 no
H77 C77 C78 O79 3.8 no
C77 C78 O79 C80 -2.2(5) no
C73 C78 O79 C80 178.2(3) yes
C78 O79 C80 H80A -176.8 no
C78 O79 C80 H80B 63.2 no
C78 O79 C80 H80C -56.8 no
O84 C85 C86 O87 14.0(5) no
O83 C85 C86 O87 -164.6(3) no
O84 C85 C86 C88 -108.9(4) no
O83 C85 C86 C88 72.4(5) no
O84 C85 C86 H86 132.4 no
O83 C85 C86 H86 -46.2 no
C85 C86 C88 O89 68.4(4) yes
C85 C86 C88 C90 -170.0(3) yes
C85 C86 C88 H88 -51.0 no
C85 C86 O87 H87 -4.8 no
O87 C86 C88 O89 -55.7(4) yes
O87 C86 C88 C90 65.9(4) no
O87 C86 C88 H88 -175.1 no
C88 C86 O87 H87 119.7 no
H86 C86 O87 H87 -123.2 no
H86 C86 C88 H88 67.7 no
H86 C86 C88 C90 -51.3 no
H86 C86 C88 O89 -172.9 no
C86 C88 C90 O91 64.9(4) no
C86 C88 C90 O92 -112.0(4) no
C86 C88 O89 H89 -123.8 no
O89 C88 C90 O91 -173.7(3) no
O89 C88 C90 O92 9.4(6) no
C90 C88 O89 H89 115.3 no
H88 C88 O89 H89 -4.3 no
H88 C88 C90 O92 129.1 no
H88 C88 C90 O91 -54.0 no
C88 C90 O91 H91 -167.4 no
O92 C90 O91 H91 9.6 no
